data_7710927
loop_
_publ_author_name
'Cirri, Damiano'
'Massai, Lara'
'Giacomelli, Chiara'
'Trincavelli, Maria Letizia'
'Guerri, Annalisa'
'Gabbiani, Chiara'
'Messori, Luigi'
'Pratesi, Alessandro'

_publ_section_title
;
 Synthesis, chemical characterization, and biological evaluation of a
 novel auranofin derivative as an anticancer agent
;
_journal_name_full 'Dalton Transactions'
_journal_paper_doi 10.1039/D2DT00836J
_journal_year 2022
_chemical_formula_sum 'C15 H24 Au O2 P S'
_chemical_formula_weight 496.34
_space_group_crystal_system orthorhombic
_space_group_IT_number 43
_space_group_name_Hall 'F 2 -2d'
_space_group_name_H-M_alt 'F d d 2'
_atom_sites_solution_hydrogens geom
_atom_sites_solution_primary direct
_atom_sites_solution_secondary difmap
_audit_creation_method SHELXL-2018/3
_audit_update_record
;
2022-01-18 deposited with the CCDC.	2022-08-08 downloaded from the CCDC.
;
_cell_angle_alpha 90
_cell_angle_beta 90
_cell_angle_gamma 90
_cell_formula_units_Z 16
_cell_length_a 43.937(2)
_cell_length_b 12.2850(6)
_cell_length_c 12.9940(6)
_cell_measurement_reflns_used 9889
_cell_measurement_temperature 100(2)
_cell_measurement_theta_max 36.65
_cell_measurement_theta_min 2.67
_cell_volume 7013.7(6)
_computing_cell_refinement 'Bruker SAINT'
_computing_data_collection 'Bruker APEX2'
_computing_data_reduction 'Bruker SAINT'
_computing_molecular_graphics 'WINGX (Farrugia, 2012)'
_computing_publication_material 'PARST (Nardelli, 1995)'
_computing_structure_refinement 'SHELXL-2018/3 (Sheldrick, 2018)'
_computing_structure_solution 'SHELXT 2014/5 (Sheldrick, 2014)'
_diffrn_ambient_temperature 100(2)
_diffrn_measured_fraction_theta_full 0.996
_diffrn_measured_fraction_theta_max 0.998
_diffrn_measurement_device_type 'Bruker APEX-II CCD'
_diffrn_measurement_method '\f and \w scans'
_diffrn_radiation_type MoK\a
_diffrn_radiation_wavelength 0.71073
_diffrn_reflns_av_R_equivalents 0.0376
_diffrn_reflns_av_unetI/netI 0.0354
_diffrn_reflns_Laue_measured_fraction_full 0.996
_diffrn_reflns_Laue_measured_fraction_max 0.998
_diffrn_reflns_limit_h_max 57
_diffrn_reflns_limit_h_min -69
_diffrn_reflns_limit_k_max 15
_diffrn_reflns_limit_k_min -19
_diffrn_reflns_limit_l_max 20
_diffrn_reflns_limit_l_min -20
_diffrn_reflns_number 36070
_diffrn_reflns_point_group_measured_fraction_full 0.997
_diffrn_reflns_point_group_measured_fraction_max 0.991
_diffrn_reflns_theta_full 25.242
_diffrn_reflns_theta_max 34.335
_diffrn_reflns_theta_min 2.672
_exptl_absorpt_coefficient_mu 8.599
_exptl_absorpt_correction_T_max 0.50007
_exptl_absorpt_correction_T_min 0.20515
_exptl_absorpt_correction_type multi-scan
_exptl_absorpt_process_details
;
SADABS-2016/2 - Bruker AXS area detector scaling and absorption correction
;
_exptl_crystal_colour colourless
_exptl_crystal_density_diffrn 1.880
_exptl_crystal_description prism
_exptl_crystal_F_000 3840
_exptl_crystal_recrystallization_method 'Re-crystallisation from solvent: Hexane/Chloroform'
_exptl_crystal_size_max 0.08
_exptl_crystal_size_mid 0.04
_exptl_crystal_size_min 0.03
_refine_diff_density_max 1.537
_refine_diff_density_min -1.217
_refine_diff_density_rms 0.133
_refine_ls_abs_structure_details
;
 Flack x determined using 3126 quotients [(I+)-(I-)]/[(I+)+(I-)]
 (Parsons, Flack and Wagner, Acta Cryst. B69 (2013) 249-259).
;
_refine_ls_abs_structure_Flack 0.070(4)
_refine_ls_extinction_method none
_refine_ls_goodness_of_fit_ref 1.194
_refine_ls_hydrogen_treatment constr
_refine_ls_matrix_type full
_refine_ls_number_parameters 185
_refine_ls_number_reflns 7292
_refine_ls_number_restraints 1
_refine_ls_restrained_S_all 1.194
_refine_ls_R_factor_all 0.0288
_refine_ls_R_factor_gt 0.0265
_refine_ls_shift/su_max 0.001
_refine_ls_shift/su_mean 0.000
_refine_ls_structure_factor_coef Fsqd
_refine_ls_weighting_details 'w=1/[\s^2^(Fo^2^)+59.4510P] where P=(Fo^2^+2Fc^2^)/3'
_refine_ls_weighting_scheme calc
_refine_ls_wR_factor_gt 0.0617
_refine_ls_wR_factor_ref 0.0624
_reflns_Friedel_coverage 0.916
_reflns_Friedel_fraction_full 0.997
_reflns_Friedel_fraction_max 0.983
_reflns_number_gt 6965
_reflns_number_total 7292
_reflns_threshold_expression 'I > 2\s(I)'
_cod_data_source_file d2dt00836j2.cif
_cod_data_source_block AuSac
_cod_depositor_comments
;
The following automatic conversions were performed:

data item '_exptl_absorpt_correction_type' value 'Multi-Scan' was
changed to 'multi-scan' in accordance with the
/home/data/users/saulius/crontab/automatic-downloads/rss-feeds/RSC/lib/dictionaries/cif_core.dic
dictionary named 'cif_core.dic' version 2.4.2 last updated on
2011-04-26.

Automatic conversion script
Id: cif_fix_values 7556 2019-12-06 15:28:31Z antanas 
;
_cod_database_code 7710927
_shelx_space_group_comment
;
The symmetry employed for this shelxl refinement is uniquely defined
by the following loop, which should always be used as a source of
symmetry information in preference to the above space-group names.
They are only intended as comments.
;

loop_
_space_group_symop_operation_xyz
'x, y, z'
'-x, -y, z'
'x+1/4, -y+1/4, z+1/4'
'-x+1/4, y+1/4, z+1/4'
'x, y+1/2, z+1/2'
'-x, -y+1/2, z+1/2'
'x+1/4, -y+3/4, z+3/4'
'-x+1/4, y+3/4, z+3/4'
'x+1/2, y, z+1/2'
'-x+1/2, -y, z+1/2'
'x+3/4, -y+1/4, z+3/4'
'-x+3/4, y+1/4, z+3/4'
'x+1/2, y+1/2, z'
'-x+1/2, -y+1/2, z'
'x+3/4, -y+3/4, z+1/4'
'-x+3/4, y+3/4, z+1/4'

loop_
_atom_site_label
_atom_site_type_symbol
_atom_site_fract_x
_atom_site_fract_y
_atom_site_fract_z
_atom_site_U_iso_or_equiv
_atom_site_adp_type
_atom_site_occupancy
_atom_site_site_symmetry_order
_atom_site_calc_flag
_atom_site_refinement_flags_posn
_atom_site_refinement_flags_adp
_atom_site_refinement_flags_occupancy
_atom_site_disorder_assembly
_atom_site_disorder_group
Au1 Au 0.48908(2) 0.61617(2) 0.57342(4) 0.01982(4) Uani 1 1 d . . . . .
P1 P 0.52687(4) 0.69949(13) 0.66286(12) 0.0241(3) Uani 1 1 d . . . . .
C1 C 0.5516(3) 0.7785(10) 0.5820(8) 0.080(4) Uani 1 1 d . . . . .
H1A H 0.566870 0.814722 0.626305 0.096 Uiso 1 1 calc R U . . .
H1B H 0.562718 0.727952 0.536043 0.096 Uiso 1 1 calc R U . . .
C2 C 0.5369(6) 0.8621(13) 0.5179(13) 0.143(10) Uani 1 1 d . . . . .
H2A H 0.523913 0.826844 0.466359 0.214 Uiso 1 1 calc R U . . .
H2B H 0.552514 0.905542 0.483077 0.214 Uiso 1 1 calc R U . . .
H2C H 0.524441 0.909603 0.561453 0.214 Uiso 1 1 calc R U . . .
C3 C 0.5143(2) 0.7892(9) 0.7637(8) 0.056(3) Uani 1 1 d . . . . .
H3A H 0.512682 0.746109 0.827863 0.067 Uiso 1 1 calc R U . . .
H3B H 0.530380 0.844481 0.774830 0.067 Uiso 1 1 calc R U . . .
C4 C 0.4861(4) 0.8451(18) 0.7489(18) 0.166(12) Uani 1 1 d . . . . .
H4A H 0.490088 0.917016 0.719104 0.249 Uiso 1 1 calc R U . . .
H4B H 0.475838 0.853663 0.815329 0.249 Uiso 1 1 calc R U . . .
H4C H 0.473179 0.803028 0.702211 0.249 Uiso 1 1 calc R U . . .
C5 C 0.5553(3) 0.6127(9) 0.7230(10) 0.072(4) Uani 1 1 d . . . . .
H5A H 0.566249 0.574257 0.667254 0.087 Uiso 1 1 calc R U . . .
H5B H 0.570199 0.660685 0.757499 0.087 Uiso 1 1 calc R U . . .
C6 C 0.5461(5) 0.5347(10) 0.7943(13) 0.138(9) Uani 1 1 d . . . . .
H6A H 0.533271 0.569092 0.846814 0.207 Uiso 1 1 calc R U . . .
H6B H 0.564036 0.502552 0.827092 0.207 Uiso 1 1 calc R U . . .
H6C H 0.534455 0.477630 0.759207 0.207 Uiso 1 1 calc R U . . .
S1 S 0.45035(3) 0.54183(11) 0.47384(11) 0.0230(3) Uani 1 1 d . . . . .
C7 C 0.42473(13) 0.6495(4) 0.4490(4) 0.0196(9) Uani 1 1 d . . . . .
C8 C 0.42423(13) 0.7483(5) 0.5041(4) 0.0229(10) Uani 1 1 d . . . . .
H8 H 0.438665 0.759766 0.557498 0.027 Uiso 1 1 calc R U . . .
C9 C 0.40334(14) 0.8287(5) 0.4826(5) 0.0263(11) Uani 1 1 d . . . . .
H9 H 0.403556 0.894301 0.521265 0.032 Uiso 1 1 calc R U . . .
C10 C 0.38194(15) 0.8150(6) 0.4049(5) 0.0302(12) Uani 1 1 d . . . . .
H10 H 0.367570 0.870677 0.390195 0.036 Uiso 1 1 calc R U . . .
C11 C 0.38195(14) 0.7186(5) 0.3492(4) 0.0268(11) Uani 1 1 d . . . . .
H11 H 0.367340 0.708075 0.296203 0.032 Uiso 1 1 calc R U . . .
C12 C 0.40299(13) 0.6374(4) 0.3699(4) 0.0195(9) Uani 1 1 d . . . . .
O1 O 0.41794(11) 0.5243(4) 0.2273(4) 0.0332(10) Uani 1 1 d . . . . .
O2 O 0.38334(13) 0.4624(4) 0.3395(4) 0.0373(12) Uani 1 1 d . . . . .
C13 C 0.40325(13) 0.5368(5) 0.3036(4) 0.0231(10) Uani 1 1 d . . . . .
C14 C 0.3826(2) 0.3584(6) 0.2861(6) 0.0389(17) Uani 1 1 d . . . . .
H14A H 0.386899 0.369747 0.212052 0.047 Uiso 1 1 calc R U . . .
H14B H 0.362102 0.325740 0.292442 0.047 Uiso 1 1 calc R U . . .
C15 C 0.4053(2) 0.2844(7) 0.3298(9) 0.053(2) Uani 1 1 d . . . . .
H15A H 0.425747 0.310473 0.312693 0.079 Uiso 1 1 calc R U . . .
H15B H 0.402370 0.211304 0.301303 0.079 Uiso 1 1 calc R U . . .
H15C H 0.402917 0.281919 0.404781 0.079 Uiso 1 1 calc R U . . .

loop_
_atom_site_aniso_label
_atom_site_aniso_U_11
_atom_site_aniso_U_22
_atom_site_aniso_U_33
_atom_site_aniso_U_23
_atom_site_aniso_U_13
_atom_site_aniso_U_12
Au1 0.01746(7) 0.02081(7) 0.02120(7) -0.00421(7) -0.00329(7) 0.00145(7)
P1 0.0202(7) 0.0274(7) 0.0247(7) -0.0069(5) -0.0037(5) -0.0014(5)
C1 0.086(7) 0.110(9) 0.043(5) -0.027(6) 0.023(5) -0.074(7)
C2 0.25(3) 0.092(12) 0.085(10) 0.030(9) -0.031(14) -0.095(15)
C3 0.044(5) 0.071(6) 0.053(5) -0.039(5) 0.001(4) 0.001(4)
C4 0.076(10) 0.21(2) 0.21(2) -0.161(19) -0.032(11) 0.078(12)
C5 0.063(7) 0.061(6) 0.093(8) -0.032(6) -0.051(6) 0.019(5)
C6 0.23(2) 0.051(6) 0.131(13) 0.000(7) -0.146(14) -0.002(9)
S1 0.0231(6) 0.0178(5) 0.0281(6) -0.0049(5) -0.0081(5) 0.0016(4)
C7 0.017(2) 0.021(2) 0.021(2) -0.0010(17) -0.0013(17) -0.0002(17)
C8 0.019(2) 0.024(2) 0.026(3) -0.0058(19) -0.0005(19) 0.0005(18)
C9 0.024(3) 0.023(2) 0.032(3) -0.004(2) 0.005(2) 0.005(2)
C10 0.029(3) 0.033(3) 0.029(3) 0.001(2) 0.001(2) 0.013(2)
C11 0.022(3) 0.035(3) 0.024(3) 0.000(2) -0.0028(19) 0.005(2)
C12 0.018(2) 0.023(2) 0.018(2) -0.0019(17) -0.0001(17) -0.0039(17)
O1 0.036(3) 0.035(2) 0.029(2) -0.0094(19) 0.0105(19) -0.0077(19)
O2 0.053(3) 0.033(2) 0.026(2) -0.0094(18) 0.010(2) -0.020(2)
C13 0.022(2) 0.030(3) 0.017(2) -0.0017(18) -0.0027(17) -0.0032(19)
C14 0.055(5) 0.032(3) 0.029(3) -0.007(3) 0.000(3) -0.018(3)
C15 0.066(6) 0.040(4) 0.053(5) -0.005(4) -0.006(5) -0.012(4)

loop_
_atom_type_symbol
_atom_type_description
_atom_type_scat_dispersion_real
_atom_type_scat_dispersion_imag
_atom_type_scat_source
C C 0.0033 0.0016 'International Tables Vol C Tables 4.2.6.8 and 6.1.1.4'
H H 0.0000 0.0000 'International Tables Vol C Tables 4.2.6.8 and 6.1.1.4'
Au Au -2.0133 8.8022 'International Tables Vol C Tables 4.2.6.8 and 6.1.1.4'
O O 0.0106 0.0060 'International Tables Vol C Tables 4.2.6.8 and 6.1.1.4'
P P 0.1023 0.0942 'International Tables Vol C Tables 4.2.6.8 and 6.1.1.4'
S S 0.1246 0.1234 'International Tables Vol C Tables 4.2.6.8 and 6.1.1.4'

loop_
_geom_angle_atom_site_label_1
_geom_angle_atom_site_label_2
_geom_angle_atom_site_label_3
_geom_angle
_geom_angle_site_symmetry_1
_geom_angle_site_symmetry_3
_geom_angle_publ_flag
P1 Au1 S1 175.80(6) . . ?
P1 Au1 Au1 101.21(4) . 2_665 ?
S1 Au1 Au1 82.00(3) . 2_665 ?
C1 P1 C3 106.3(5) . . ?
C1 P1 C5 98.8(7) . . ?
C3 P1 C5 104.9(5) . . ?
C1 P1 Au1 112.7(3) . . ?
C3 P1 Au1 115.1(3) . . ?
C5 P1 Au1 117.2(3) . . ?
C2 C1 P1 116.3(12) . . ?
C2 C1 H1A 108.2 . . ?
P1 C1 H1A 108.2 . . ?
C2 C1 H1B 108.2 . . ?
P1 C1 H1B 108.2 . . ?
H1A C1 H1B 107.4 . . ?
C1 C2 H2A 109.5 . . ?
C1 C2 H2B 109.5 . . ?
H2A C2 H2B 109.5 . . ?
C1 C2 H2C 109.5 . . ?
H2A C2 H2C 109.5 . . ?
H2B C2 H2C 109.5 . . ?
C4 C3 P1 117.5(9) . . ?
C4 C3 H3A 107.9 . . ?
P1 C3 H3A 107.9 . . ?
C4 C3 H3B 107.9 . . ?
P1 C3 H3B 107.9 . . ?
H3A C3 H3B 107.2 . . ?
C3 C4 H4A 109.5 . . ?
C3 C4 H4B 109.5 . . ?
H4A C4 H4B 109.5 . . ?
C3 C4 H4C 109.5 . . ?
H4A C4 H4C 109.5 . . ?
H4B C4 H4C 109.5 . . ?
C6 C5 P1 119.4(12) . . ?
C6 C5 H5A 107.5 . . ?
P1 C5 H5A 107.5 . . ?
C6 C5 H5B 107.5 . . ?
P1 C5 H5B 107.5 . . ?
H5A C5 H5B 107.0 . . ?
C5 C6 H6A 109.5 . . ?
C5 C6 H6B 109.5 . . ?
H6A C6 H6B 109.5 . . ?
C5 C6 H6C 109.5 . . ?
H6A C6 H6C 109.5 . . ?
H6B C6 H6C 109.5 . . ?
C7 S1 Au1 105.93(19) . . ?
C12 C7 C8 116.8(5) . . ?
C12 C7 S1 119.1(4) . . ?
C8 C7 S1 124.1(4) . . ?
C9 C8 C7 121.6(5) . . ?
C9 C8 H8 119.2 . . ?
C7 C8 H8 119.2 . . ?
C8 C9 C10 120.8(6) . . ?
C8 C9 H9 119.6 . . ?
C10 C9 H9 119.6 . . ?
C11 C10 C9 118.8(6) . . ?
C11 C10 H10 120.6 . . ?
C9 C10 H10 120.6 . . ?
C12 C11 C10 120.8(6) . . ?
C12 C11 H11 119.6 . . ?
C10 C11 H11 119.6 . . ?
C11 C12 C7 121.2(5) . . ?
C11 C12 C13 119.0(5) . . ?
C7 C12 C13 119.8(5) . . ?
C13 O2 C14 116.4(5) . . ?
O1 C13 O2 123.5(6) . . ?
O1 C13 C12 125.7(5) . . ?
O2 C13 C12 110.7(5) . . ?
O2 C14 C15 110.2(7) . . ?
O2 C14 H14A 109.6 . . ?
C15 C14 H14A 109.6 . . ?
O2 C14 H14B 109.6 . . ?
C15 C14 H14B 109.6 . . ?
H14A C14 H14B 108.1 . . ?
C14 C15 H15A 109.5 . . ?
C14 C15 H15B 109.5 . . ?
H15A C15 H15B 109.5 . . ?
C14 C15 H15C 109.5 . . ?
H15A C15 H15C 109.5 . . ?
H15B C15 H15C 109.5 . . ?

loop_
_geom_bond_atom_site_label_1
_geom_bond_atom_site_label_2
_geom_bond_distance
_geom_bond_site_symmetry_2
_geom_bond_publ_flag
Au1 P1 2.2704(15) . ?
Au1 S1 2.3246(14) . ?
Au1 Au1 3.0112(4) 2_665 ?
P1 C1 1.796(9) . ?
P1 C3 1.799(8) . ?
P1 C5 1.818(10) . ?
C1 C2 1.47(2) . ?
C1 H1A 0.9900 . ?
C1 H1B 0.9900 . ?
C2 H2A 0.9800 . ?
C2 H2B 0.9800 . ?
C2 H2C 0.9800 . ?
C3 C4 1.428(17) . ?
C3 H3A 0.9900 . ?
C3 H3B 0.9900 . ?
C4 H4A 0.9800 . ?
C4 H4B 0.9800 . ?
C4 H4C 0.9800 . ?
C5 C6 1.39(2) . ?
C5 H5A 0.9900 . ?
C5 H5B 0.9900 . ?
C6 H6A 0.9800 . ?
C6 H6B 0.9800 . ?
C6 H6C 0.9800 . ?
S1 C7 1.766(6) . ?
C7 C12 1.410(8) . ?
C7 C8 1.411(8) . ?
C8 C9 1.377(8) . ?
C8 H8 0.9500 . ?
C9 C10 1.389(10) . ?
C9 H9 0.9500 . ?
C10 C11 1.389(9) . ?
C10 H10 0.9500 . ?
C11 C12 1.387(8) . ?
C11 H11 0.9500 . ?
C12 C13 1.507(8) . ?
O1 C13 1.194(7) . ?
O2 C13 1.348(7) . ?
O2 C14 1.455(8) . ?
C14 C15 1.463(13) . ?
C14 H14A 0.9900 . ?
C14 H14B 0.9900 . ?
C15 H15A 0.9800 . ?
C15 H15B 0.9800 . ?
C15 H15C 0.9800 . ?
